data_4111999
loop_
_publ_author_name
'Nathan J. Silvernail'
'Arne Roth'
'Charles E. Schulz'
'Bruce C. Noll'
'W. Robert Scheidt'

_publ_contact_author_address
;Dept. of Chemistry and Biochemistry                    
251 Nieuwland Science Hall
University of Notre Dame                         
Notre Dame, IN 46556-5670     
;
_publ_contact_author_email scheidt.1@nd.edu
_publ_contact_author_fax '01 574 631 4044'
_publ_contact_author_name 'W. Robert Scheidt'
_publ_contact_author_phone '01 574 631 6816'
_publ_section_title
;
 Heme Carbonyls: Environmental Effects on \nC-O and Fe-C/C-O Bond Length
 Correlations
;
_journal_name_full 'Journal of the American Chemical Society'
_journal_page_first 14422
_journal_page_last 14433
_journal_paper_doi 10.1021/ja053148x
_journal_volume 127
_journal_year 2005
_chemical_compound_source synthesized
_chemical_formula_moiety 'C49 H34 Fe N6 O, C6 H6'
_chemical_formula_sum 'C55 H40 Fe N6 O'
_chemical_formula_weight 856.78
_chemical_name_common '[Fe(TPP)(1-MeIm)(CO)].C6H6'
_space_group_IT_number 2
_symmetry_cell_setting triclinic
_symmetry_Int_Tables_number 2
_symmetry_space_group_name_Hall '-P 1'
_symmetry_space_group_name_H-M 'P -1'
_atom_sites_solution_hydrogens geom
_atom_sites_solution_primary direct
_atom_sites_solution_secondary difmap
_audit_creation_method SHELXL-97
_cell_angle_alpha 75.25(3)
_cell_angle_beta 88.95(3)
_cell_angle_gamma 81.52(3)
_cell_formula_units_Z 2
_cell_length_a 9.6313(19)
_cell_length_b 13.189(3)
_cell_length_c 17.622(4)
_cell_measurement_reflns_used 5438
_cell_measurement_temperature 100(2)
_cell_measurement_theta_max 30.509
_cell_measurement_theta_min 2.477
_cell_volume 2140.6(9)
_computing_cell_refinement 'APEX2/SAINT (Bruker, 2004)'
_computing_data_collection 'APEX2 (Bruker, 2004)'
_computing_data_reduction 'SAINT/XPREP (Bruker, 2004; Sheldrick, 2001)'
_computing_molecular_graphics 'Platon (Spek, 2004)'
_computing_publication_material 'XCIF (Sheldrick, 2001)'
_computing_structure_refinement 'SHELXL-97 (Sheldrick, 1997)'
_computing_structure_solution 'SHELXS-97 (Sheldrick, 1990)'
_diffrn_ambient_temperature 100(2)
_diffrn_detector_area_resol_mean 8.33
_diffrn_measured_fraction_theta_full 0.985
_diffrn_measured_fraction_theta_max 0.985
_diffrn_measurement_device_type 'Bruker SMART APEX CCD'
_diffrn_measurement_method '\w and \f scans'
_diffrn_radiation_monochromator graphite
_diffrn_radiation_probe x-ray
_diffrn_radiation_type MoK\a
_diffrn_radiation_wavelength 0.71073
_diffrn_reflns_av_R_equivalents 0.0356
_diffrn_reflns_av_sigmaI/netI 0.0548
_diffrn_reflns_limit_h_max 14
_diffrn_reflns_limit_h_min -14
_diffrn_reflns_limit_k_max 20
_diffrn_reflns_limit_k_min -20
_diffrn_reflns_limit_l_max 27
_diffrn_reflns_limit_l_min -27
_diffrn_reflns_number 45838
_diffrn_reflns_theta_full 30.00
_diffrn_reflns_theta_max 33.84
_diffrn_reflns_theta_min 1.61
_diffrn_source 'fine-focus sealed tube'
_exptl_absorpt_coefficient_mu 0.402
_exptl_absorpt_correction_T_max 0.9610
_exptl_absorpt_correction_T_min 0.8924
_exptl_absorpt_correction_type multi-scan
_exptl_absorpt_process_details 'Blessing, R.H. ACTA Cryst. (1995) A51, 33-38'
_exptl_crystal_colour 'dark red'
_exptl_crystal_density_diffrn 1.329
_exptl_crystal_description plate
_exptl_crystal_F_000 892
_exptl_crystal_recrystallization_method 'liquid diffusion (benzene/hexane)'
_exptl_crystal_size_max 0.29
_exptl_crystal_size_mid 0.26
_exptl_crystal_size_min 0.10
_refine_diff_density_max 0.736
_refine_diff_density_min -0.455
_refine_diff_density_rms 0.071
_refine_ls_extinction_method none
_refine_ls_goodness_of_fit_ref 1.024
_refine_ls_hydrogen_treatment constr
_refine_ls_matrix_type full
_refine_ls_number_parameters 600
_refine_ls_number_reflns 12321
_refine_ls_number_restraints 0
_refine_ls_restrained_S_all 1.024
_refine_ls_R_factor_all 0.0615
_refine_ls_R_factor_gt 0.0459
_refine_ls_shift/su_max 0.010
_refine_ls_shift/su_mean 0.000
_refine_ls_structure_factor_coef Fsqd
_refine_ls_weighting_details 'calc w=1/[\s^2^(Fo^2^)+(0.0599P)^2^+1.2680P] where P=(Fo^2^+2Fc^2^)/3'
_refine_ls_weighting_scheme calc
_refine_ls_wR_factor_gt 0.1155
_refine_ls_wR_factor_ref 0.1259
_reflns_number_gt 11562
_reflns_number_total 15633
_reflns_threshold_expression >2sigma(I)
_cod_data_source_file ja053148xsi20050513_033408.cif
_cod_data_source_block '[Fe(TPP)(1-MeIm)(CO)].C6H6'
_cod_original_cell_volume 2140.6(7)
_cod_database_code 4111999

loop_
_symmetry_equiv_pos_as_xyz
'x, y, z'
'-x, -y, -z'

loop_
_atom_site_label
_atom_site_type_symbol
_atom_site_fract_x
_atom_site_fract_y
_atom_site_fract_z
_atom_site_U_iso_or_equiv
_atom_site_adp_type
_atom_site_occupancy
_atom_site_symmetry_multiplicity
_atom_site_calc_flag
_atom_site_refinement_flags
_atom_site_disorder_assembly
_atom_site_disorder_group
Fe Fe 0.25690(2) 0.155644(16) 0.212311(12) 0.01487(7) Uani 1 1 d . . .
N1 N 0.26909(13) 0.15431(10) 0.09911(7) 0.0165(2) Uani 1 1 d . . .
N2 N 0.26855(13) 0.31192(10) 0.18337(7) 0.0159(2) Uani 1 1 d . . .
N3 N 0.25526(13) 0.15608(10) 0.32583(7) 0.0164(2) Uani 1 1 d . . .
N4 N 0.24186(13) 0.00042(10) 0.24047(7) 0.0169(2) Uani 1 1 d . . .
C(a1 C 0.26521(15) 0.06914(12) 0.06747(9) 0.0172(3) Uani 1 1 d . . .
C(a2 C 0.27501(15) 0.24008(12) 0.03601(9) 0.0168(3) Uani 1 1 d . . .
C(a3 C 0.26269(15) 0.37776(12) 0.10883(9) 0.0169(3) Uani 1 1 d . . .
C(a4 C 0.26171(16) 0.37784(12) 0.23323(9) 0.0172(3) Uani 1 1 d . . .
C(a5 C 0.26727(16) 0.23976(12) 0.35742(9) 0.0172(3) Uani 1 1 d . . .
C(a6 C 0.25622(16) 0.06901(12) 0.38840(9) 0.0174(3) Uani 1 1 d . . .
C(a7 C 0.22679(16) -0.06236(12) 0.31460(9) 0.0186(3) Uani 1 1 d . . .
C(a8 C 0.23072(16) -0.06268(12) 0.19005(9) 0.0181(3) Uani 1 1 d . . .
C(b1 C 0.27476(16) 0.10180(13) -0.01677(9) 0.0192(3) Uani 1 1 d . . .
H(b1 H 0.2770 0.0576 -0.0519 0.023 Uiso 1 1 calc R . .
C(b2 C 0.27991(16) 0.20715(12) -0.03638(9) 0.0186(3) Uani 1 1 d . . .
H(b2 H 0.2857 0.2512 -0.0879 0.022 Uiso 1 1 calc R . .
C(b3 C 0.24941(17) 0.48734(12) 0.11182(9) 0.0199(3) Uani 1 1 d . . .
H(b3 H 0.2425 0.5477 0.0682 0.024 Uiso 1 1 calc R . .
C(b4 C 0.24870(17) 0.48753(12) 0.18873(9) 0.0201(3) Uani 1 1 d . . .
H(b4 H 0.2411 0.5479 0.2094 0.024 Uiso 1 1 calc R . .
C(b5 C 0.28253(17) 0.20323(13) 0.44178(9) 0.0206(3) Uani 1 1 d . . .
H(b5 H 0.2953 0.2450 0.4771 0.025 Uiso 1 1 calc R . .
C(b6 C 0.27521(17) 0.09774(13) 0.46094(9) 0.0206(3) Uani 1 1 d . . .
H(b6 H 0.2814 0.0516 0.5123 0.025 Uiso 1 1 calc R . .
C(b7 C 0.20465(18) -0.16734(13) 0.31067(10) 0.0226(3) Uani 1 1 d . . .
H(b7 H 0.1911 -0.2250 0.3537 0.027 Uiso 1 1 calc R . .
C(b8 C 0.20707(18) -0.16745(13) 0.23374(9) 0.0223(3) Uani 1 1 d . . .
H(b8 H 0.1955 -0.2252 0.2125 0.027 Uiso 1 1 calc R . .
C(m1 C 0.26864(15) 0.34533(12) 0.03918(9) 0.0169(3) Uani 1 1 d . . .
C(m2 C 0.26643(16) 0.34532(12) 0.31515(9) 0.0174(3) Uani 1 1 d . . .
C(m3 C 0.23792(16) -0.03247(12) 0.38438(9) 0.0179(3) Uani 1 1 d . . .
C(m4 C 0.24475(15) -0.03279(12) 0.10893(9) 0.0173(3) Uani 1 1 d . . .
C11 C 0.26356(16) 0.42873(12) -0.03692(9) 0.0177(3) Uani 1 1 d . . .
C12 C 0.13571(17) 0.46896(13) -0.07710(10) 0.0225(3) Uani 1 1 d . . .
H12 H 0.0528 0.4419 -0.0567 0.027 Uiso 1 1 calc R . .
C13 C 0.12882(19) 0.54849(13) -0.14685(10) 0.0247(3) Uani 1 1 d . . .
H13 H 0.0414 0.5752 -0.1740 0.030 Uiso 1 1 calc R . .
C14 C 0.24942(19) 0.58862(13) -0.17670(9) 0.0238(3) Uani 1 1 d . . .
H14 H 0.2445 0.6438 -0.2237 0.029 Uiso 1 1 calc R . .
C15 C 0.37692(18) 0.54803(14) -0.13786(10) 0.0252(3) Uani 1 1 d . . .
H15 H 0.4598 0.5748 -0.1586 0.030 Uiso 1 1 calc R . .
C16 C 0.38409(17) 0.46811(13) -0.06837(9) 0.0229(3) Uani 1 1 d . . .
H16 H 0.4721 0.4403 -0.0422 0.027 Uiso 1 1 calc R . .
C21 C 0.27535(17) 0.42647(12) 0.36005(9) 0.0201(3) Uani 1 1 d . . .
C22 C 0.1736(2) 0.44509(15) 0.41427(11) 0.0301(4) Uani 1 1 d . . .
H22 H 0.0940 0.4091 0.4206 0.036 Uiso 1 1 calc R . .
C23 C 0.1877(2) 0.51594(17) 0.45922(12) 0.0390(5) Uani 1 1 d . . .
H23 H 0.1179 0.5279 0.4960 0.047 Uiso 1 1 calc R . .
C24 C 0.3026(3) 0.56884(15) 0.45060(11) 0.0373(5) Uani 1 1 d . . .
H24 H 0.3128 0.6163 0.4819 0.045 Uiso 1 1 calc R . .
C25 C 0.4029(2) 0.55243(14) 0.39616(11) 0.0324(4) Uani 1 1 d . . .
H25 H 0.4815 0.5895 0.3896 0.039 Uiso 1 1 calc R . .
C26 C 0.38943(19) 0.48185(13) 0.35086(10) 0.0241(3) Uani 1 1 d . . .
H26 H 0.4587 0.4714 0.3134 0.029 Uiso 1 1 calc R . .
C31 C 0.22982(17) -0.11471(12) 0.45999(9) 0.0186(3) Uani 1 1 d . . .
C32 C 0.10087(19) -0.13506(15) 0.49228(11) 0.0293(4) Uani 1 1 d . . .
H32 H 0.0166 -0.0959 0.4665 0.035 Uiso 1 1 calc R . .
C33 C 0.0947(2) -0.21262(17) 0.56218(11) 0.0352(4) Uani 1 1 d . . .
H33 H 0.0062 -0.2258 0.5840 0.042 Uiso 1 1 calc R . .
C34 C 0.2167(2) -0.27040(14) 0.59980(10) 0.0312(4) Uani 1 1 d . . .
H34 H 0.2124 -0.3243 0.6469 0.037 Uiso 1 1 calc R . .
C35 C 0.3450(2) -0.24936(14) 0.56851(10) 0.0279(4) Uani 1 1 d . . .
H35 H 0.4291 -0.2882 0.5947 0.033 Uiso 1 1 calc R . .
C36 C 0.35198(18) -0.17177(13) 0.49908(10) 0.0235(3) Uani 1 1 d . . .
H36 H 0.4408 -0.1576 0.4782 0.028 Uiso 1 1 calc R . .
C41 C 0.23239(16) -0.11153(12) 0.06200(9) 0.0178(3) Uani 1 1 d . . .
C42 C 0.10274(17) -0.13955(13) 0.04978(10) 0.0224(3) Uani 1 1 d . . .
H42 H 0.0217 -0.1114 0.0735 0.027 Uiso 1 1 calc R . .
C43 C 0.09072(18) -0.20855(14) 0.00304(10) 0.0246(3) Uani 1 1 d . . .
H43 H 0.0015 -0.2271 -0.0049 0.030 Uiso 1 1 calc R . .
C44 C 0.20793(18) -0.25054(12) -0.03207(9) 0.0219(3) Uani 1 1 d . . .
H44 H 0.1989 -0.2973 -0.0641 0.026 Uiso 1 1 calc R . .
C45 C 0.33773(18) -0.22388(13) -0.02008(10) 0.0239(3) Uani 1 1 d . . .
H45 H 0.4185 -0.2524 -0.0438 0.029 Uiso 1 1 calc R . .
C46 C 0.34990(17) -0.15484(13) 0.02694(10) 0.0229(3) Uani 1 1 d . . .
H46 H 0.4395 -0.1370 0.0352 0.027 Uiso 1 1 calc R . .
C1 C 0.07229(17) 0.18184(12) 0.20742(9) 0.0189(3) Uani 1 1 d . . .
O1 O -0.04732(13) 0.19476(10) 0.20664(8) 0.0311(3) Uani 1 1 d . . .
C2 C 0.55898(16) 0.05827(13) 0.18906(9) 0.0204(3) Uani 1 1 d . . .
H2 H 0.5316 0.0278 0.1493 0.024 Uiso 1 1 calc R . .
C3 C 0.68819(18) 0.10020(15) 0.27313(10) 0.0270(4) Uani 1 1 d . . .
H3 H 0.7657 0.1058 0.3036 0.032 Uiso 1 1 calc R . .
C4 C 0.55306(18) 0.14518(16) 0.27709(11) 0.0291(4) Uani 1 1 d . . .
H4 H 0.5200 0.1882 0.3113 0.035 Uiso 1 1 calc R . .
C5 C 0.81569(17) -0.01431(14) 0.19099(10) 0.0257(3) Uani 1 1 d . . .
H5a H 0.7938 -0.0827 0.1862 0.039 Uiso 1 1 calc R . .
H5b H 0.8922 -0.0263 0.2296 0.039 Uiso 1 1 calc R . .
H5c H 0.8445 0.0263 0.1400 0.039 Uiso 1 1 calc R . .
N5 N 0.47112(13) 0.11882(10) 0.22381(7) 0.0177(2) Uani 1 1 d . . .
N6 N 0.69125(14) 0.04510(11) 0.21667(8) 0.0196(3) Uani 1 1 d . . .
C51 C 0.8338(5) 0.6519(4) 0.3012(3) 0.0479(11) Uiso 0.595(6) 1 d PG A 1
H51 H 0.9143 0.6012 0.2999 0.057 Uiso 0.595(6) 1 calc PR A 1
C52 C 0.8306(6) 0.7246(5) 0.3511(3) 0.0559(12) Uiso 0.595(6) 1 d PG A 1
H52 H 0.9095 0.7216 0.3836 0.067 Uiso 0.595(6) 1 calc PR A 1
C53 C 0.7121(5) 0.7983(3) 0.3512(2) 0.0362(9) Uiso 0.595(6) 1 d PG A 1
H53 H 0.7093 0.8459 0.3838 0.043 Uiso 0.595(6) 1 calc PR A 1
C54 C 0.5969(4) 0.8021(3) 0.3030(2) 0.0329(9) Uiso 0.595(6) 1 d PG A 1
H54 H 0.5152 0.8522 0.3030 0.040 Uiso 0.595(6) 1 calc PR A 1
C55 C 0.6014(5) 0.7339(4) 0.2557(2) 0.0358(9) Uiso 0.595(6) 1 d PG A 1
H55 H 0.5232 0.7389 0.2222 0.043 Uiso 0.595(6) 1 calc PR A 1
C56 C 0.7149(5) 0.6590(3) 0.2555(2) 0.0340(9) Uiso 0.595(6) 1 d PG A 1
H56 H 0.7128 0.6110 0.2236 0.041 Uiso 0.595(6) 1 calc PR A 1
C61 C 0.5937(9) 0.7744(8) 0.2890(6) 0.062(2) Uiso 0.405(6) 1 d PG A 2
H61 H 0.4992 0.8059 0.2755 0.075 Uiso 0.405(6) 1 calc PR A 2
C62 C 0.6636(8) 0.8067(5) 0.3391(4) 0.0367(14) Uiso 0.405(6) 1 d PG A 2
H62 H 0.6179 0.8591 0.3631 0.044 Uiso 0.405(6) 1 calc PR A 2
C63 C 0.8033(7) 0.7656(6) 0.3580(3) 0.0385(14) Uiso 0.405(6) 1 d PG A 2
H63 H 0.8537 0.7916 0.3930 0.046 Uiso 0.405(6) 1 calc PR A 2
C64 C 0.8705(7) 0.6844(5) 0.3244(4) 0.0440(15) Uiso 0.405(6) 1 d PG A 2
H64 H 0.9657 0.6536 0.3361 0.053 Uiso 0.405(6) 1 calc PR A 2
C65 C 0.7852(9) 0.6521(5) 0.2717(5) 0.0497(16) Uiso 0.405(6) 1 d PG A 2
H65 H 0.8230 0.5977 0.2475 0.060 Uiso 0.405(6) 1 calc PR A 2
C66 C 0.6524(11) 0.6987(8) 0.2567(5) 0.065(2) Uiso 0.405(6) 1 d PG A 2
H66 H 0.5976 0.6765 0.2214 0.078 Uiso 0.405(6) 1 calc PR A 2

loop_
_atom_site_aniso_label
_atom_site_aniso_U_11
_atom_site_aniso_U_22
_atom_site_aniso_U_33
_atom_site_aniso_U_23
_atom_site_aniso_U_13
_atom_site_aniso_U_12
Fe 0.01661(11) 0.01390(11) 0.01459(11) -0.00324(7) 0.00028(7) -0.00454(7)
N1 0.0174(6) 0.0164(6) 0.0165(6) -0.0040(5) -0.0006(4) -0.0047(5)
N2 0.0168(6) 0.0162(6) 0.0149(6) -0.0033(4) 0.0000(4) -0.0040(5)
N3 0.0181(6) 0.0151(6) 0.0164(6) -0.0036(5) 0.0007(4) -0.0045(5)
N4 0.0193(6) 0.0160(6) 0.0163(6) -0.0042(5) 0.0001(4) -0.0050(5)
C(a1 0.0164(6) 0.0184(7) 0.0177(7) -0.0056(5) 0.0001(5) -0.0039(5)
C(a2 0.0163(6) 0.0188(7) 0.0156(6) -0.0035(5) -0.0005(5) -0.0049(5)
C(a3 0.0164(6) 0.0152(7) 0.0189(7) -0.0032(5) -0.0009(5) -0.0039(5)
C(a4 0.0183(7) 0.0148(7) 0.0188(7) -0.0040(5) -0.0003(5) -0.0039(5)
C(a5 0.0185(7) 0.0185(7) 0.0156(6) -0.0055(5) 0.0017(5) -0.0039(5)
C(a6 0.0184(7) 0.0186(7) 0.0152(6) -0.0031(5) 0.0011(5) -0.0049(5)
C(a7 0.0215(7) 0.0148(7) 0.0190(7) -0.0025(5) 0.0006(5) -0.0046(5)
C(a8 0.0203(7) 0.0154(7) 0.0195(7) -0.0047(5) -0.0008(5) -0.0052(5)
C(b1 0.0203(7) 0.0214(7) 0.0174(7) -0.0065(6) 0.0014(5) -0.0053(6)
C(b2 0.0200(7) 0.0208(7) 0.0161(7) -0.0053(5) 0.0011(5) -0.0049(6)
C(b3 0.0237(7) 0.0154(7) 0.0204(7) -0.0034(5) -0.0023(6) -0.0038(6)
C(b4 0.0240(7) 0.0147(7) 0.0215(7) -0.0046(6) -0.0019(6) -0.0028(6)
C(b5 0.0263(8) 0.0204(7) 0.0168(7) -0.0059(6) 0.0010(6) -0.0066(6)
C(b6 0.0265(8) 0.0211(7) 0.0148(7) -0.0037(6) 0.0008(6) -0.0072(6)
C(b7 0.0307(8) 0.0156(7) 0.0222(7) -0.0035(6) 0.0002(6) -0.0078(6)
C(b8 0.0300(8) 0.0157(7) 0.0225(8) -0.0049(6) -0.0009(6) -0.0076(6)
C(m1 0.0160(6) 0.0178(7) 0.0159(6) -0.0013(5) -0.0019(5) -0.0040(5)
C(m2 0.0182(7) 0.0173(7) 0.0181(7) -0.0063(5) 0.0014(5) -0.0043(5)
C(m3 0.0191(7) 0.0166(7) 0.0173(7) -0.0020(5) 0.0008(5) -0.0043(5)
C(m4 0.0165(6) 0.0173(7) 0.0192(7) -0.0060(5) 0.0000(5) -0.0038(5)
C11 0.0221(7) 0.0155(7) 0.0152(6) -0.0028(5) -0.0005(5) -0.0039(5)
C12 0.0231(7) 0.0207(8) 0.0228(8) -0.0028(6) -0.0024(6) -0.0046(6)
C13 0.0290(8) 0.0212(8) 0.0219(8) -0.0029(6) -0.0072(6) -0.0006(6)
C14 0.0342(9) 0.0195(7) 0.0156(7) -0.0023(6) 0.0002(6) -0.0013(6)
C15 0.0273(8) 0.0241(8) 0.0214(8) -0.0005(6) 0.0052(6) -0.0052(6)
C16 0.0222(7) 0.0231(8) 0.0208(7) -0.0006(6) -0.0002(6) -0.0041(6)
C21 0.0263(8) 0.0165(7) 0.0182(7) -0.0053(5) -0.0014(6) -0.0036(6)
C22 0.0351(9) 0.0280(9) 0.0320(9) -0.0158(7) 0.0084(7) -0.0069(7)
C23 0.0564(13) 0.0330(10) 0.0332(10) -0.0198(8) 0.0111(9) -0.0056(9)
C24 0.0659(14) 0.0233(9) 0.0267(9) -0.0120(7) -0.0043(9) -0.0091(9)
C25 0.0491(11) 0.0221(8) 0.0286(9) -0.0053(7) -0.0077(8) -0.0148(8)
C26 0.0313(8) 0.0190(7) 0.0225(8) -0.0038(6) -0.0017(6) -0.0073(6)
C31 0.0250(7) 0.0154(7) 0.0159(7) -0.0040(5) -0.0006(5) -0.0051(6)
C32 0.0250(8) 0.0322(9) 0.0253(8) 0.0029(7) 0.0021(6) -0.0052(7)
C33 0.0375(10) 0.0383(11) 0.0257(9) 0.0028(8) 0.0082(7) -0.0130(8)
C34 0.0530(12) 0.0241(8) 0.0163(7) -0.0014(6) -0.0015(7) -0.0109(8)
C35 0.0398(10) 0.0205(8) 0.0219(8) -0.0035(6) -0.0107(7) -0.0013(7)
C36 0.0268(8) 0.0203(8) 0.0229(8) -0.0039(6) -0.0026(6) -0.0043(6)
C41 0.0206(7) 0.0164(7) 0.0169(7) -0.0041(5) -0.0003(5) -0.0042(5)
C42 0.0195(7) 0.0242(8) 0.0274(8) -0.0120(6) 0.0038(6) -0.0059(6)
C43 0.0215(7) 0.0262(8) 0.0308(9) -0.0135(7) -0.0008(6) -0.0074(6)
C44 0.0297(8) 0.0164(7) 0.0204(7) -0.0062(6) -0.0012(6) -0.0029(6)
C45 0.0247(8) 0.0195(8) 0.0277(8) -0.0083(6) 0.0035(6) -0.0007(6)
C46 0.0185(7) 0.0216(8) 0.0307(8) -0.0098(6) 0.0017(6) -0.0041(6)
C1 0.0251(8) 0.0140(7) 0.0179(7) -0.0032(5) 0.0007(5) -0.0056(6)
O1 0.0199(6) 0.0301(7) 0.0407(7) -0.0043(6) 0.0008(5) -0.0041(5)
C2 0.0211(7) 0.0229(8) 0.0189(7) -0.0076(6) -0.0004(5) -0.0045(6)
C3 0.0215(8) 0.0382(10) 0.0278(8) -0.0182(7) 0.0008(6) -0.0075(7)
C4 0.0213(8) 0.0395(10) 0.0355(9) -0.0246(8) 0.0016(7) -0.0069(7)
C5 0.0221(8) 0.0284(9) 0.0283(8) -0.0121(7) 0.0016(6) -0.0009(6)
N5 0.0198(6) 0.0173(6) 0.0174(6) -0.0051(5) 0.0017(5) -0.0062(5)
N6 0.0193(6) 0.0201(6) 0.0205(6) -0.0066(5) 0.0009(5) -0.0032(5)

loop_
_atom_type_symbol
_atom_type_description
_atom_type_scat_dispersion_real
_atom_type_scat_dispersion_imag
_atom_type_scat_source
C C 0.0033 0.0016 'International Tables Vol C Tables 4.2.6.8 and 6.1.1.4'
H H 0.0000 0.0000 'International Tables Vol C Tables 4.2.6.8 and 6.1.1.4'
N N 0.0061 0.0033 'International Tables Vol C Tables 4.2.6.8 and 6.1.1.4'
O O 0.0106 0.0060 'International Tables Vol C Tables 4.2.6.8 and 6.1.1.4'
Fe Fe 0.3463 0.8444 'International Tables Vol C Tables 4.2.6.8 and 6.1.1.4'

loop_
_geom_angle_atom_site_label_1
_geom_angle_atom_site_label_2
_geom_angle_atom_site_label_3
_geom_angle
C1 Fe N1 92.33(7)
C1 Fe N3 90.55(7)
N1 Fe N3 177.12(5)
C1 Fe N4 88.23(7)
N1 Fe N4 89.46(6)
N3 Fe N4 90.85(6)
C1 Fe N2 90.84(7)
N1 Fe N2 90.28(6)
N3 Fe N2 89.45(6)
N4 Fe N2 179.02(5)
C1 Fe N5 176.78(6)
N1 Fe N5 89.95(6)
N3 Fe N5 87.19(6)
N4 Fe N5 89.51(6)
N2 Fe N5 91.43(6)
C(a2 N1 C(a1 105.58(12)
C(a2 N1 Fe 126.82(10)
C(a1 N1 Fe 127.50(10)
C(a3 N2 C(a4 105.51(12)
C(a3 N2 Fe 126.51(10)
C(a4 N2 Fe 127.28(10)
C(a6 N3 C(a5 106.00(12)
C(a6 N3 Fe 126.05(10)
C(a5 N3 Fe 127.65(10)
C(a7 N4 C(a8 105.76(12)
C(a7 N4 Fe 126.35(11)
C(a8 N4 Fe 127.61(10)
N1 C(a1 C(m4 125.98(14)
N1 C(a1 C(b1 110.17(13)
C(m4 C(a1 C(b1 123.69(14)
N1 C(a2 C(m1 126.03(14)
N1 C(a2 C(b2 110.20(13)
C(m1 C(a2 C(b2 123.66(14)
N2 C(a3 C(m1 125.69(14)
N2 C(a3 C(b3 110.49(13)
C(m1 C(a3 C(b3 123.82(14)
N2 C(a4 C(m2 125.73(14)
N2 C(a4 C(b4 110.40(13)
C(m2 C(a4 C(b4 123.88(14)
N3 C(a5 C(m2 125.87(14)
N3 C(a5 C(b5 110.09(13)
C(m2 C(a5 C(b5 124.04(14)
N3 C(a6 C(m3 126.02(14)
N3 C(a6 C(b6 110.10(13)
C(m3 C(a6 C(b6 123.85(14)
N4 C(a7 C(m3 125.54(14)
N4 C(a7 C(b7 110.29(14)
C(m3 C(a7 C(b7 124.09(14)
N4 C(a8 C(m4 125.66(14)
N4 C(a8 C(b8 110.28(13)
C(m4 C(a8 C(b8 124.02(14)
C(b2 C(b1 C(a1 107.09(14)
C(b2 C(b1 H(b1 126.5
C(a1 C(b1 H(b1 126.5
C(b1 C(b2 C(a2 106.90(14)
C(b1 C(b2 H(b2 126.6
C(a2 C(b2 H(b2 126.6
C(b4 C(b3 C(a3 106.89(14)
C(b4 C(b3 H(b3 126.6
C(a3 C(b3 H(b3 126.6
C(b3 C(b4 C(a4 106.70(14)
C(b3 C(b4 H(b4 126.6
C(a4 C(b4 H(b4 126.6
C(b6 C(b5 C(a5 106.83(14)
C(b6 C(b5 H(b5 126.6
C(a5 C(b5 H(b5 126.6
C(b5 C(b6 C(a6 106.92(14)
C(b5 C(b6 H(b6 126.5
C(a6 C(b6 H(b6 126.5
C(b8 C(b7 C(a7 106.83(14)
C(b8 C(b7 H(b7 126.6
C(a7 C(b7 H(b7 126.6
C(b7 C(b8 C(a8 106.84(14)
C(b7 C(b8 H(b8 126.6
C(a8 C(b8 H(b8 126.6
C(a2 C(m1 C(a3 123.95(14)
C(a2 C(m1 C11 117.87(13)
C(a3 C(m1 C11 118.15(13)
C(a4 C(m2 C(a5 123.18(14)
C(a4 C(m2 C21 118.54(14)
C(a5 C(m2 C21 118.26(13)
C(a7 C(m3 C(a6 124.27(14)
C(a7 C(m3 C31 117.87(14)
C(a6 C(m3 C31 117.86(14)
C(a8 C(m4 C(a1 123.35(14)
C(a8 C(m4 C41 119.37(14)
C(a1 C(m4 C41 117.24(13)
C16 C11 C12 118.86(14)
C16 C11 C(m1 121.28(14)
C12 C11 C(m1 119.86(14)
C13 C12 C11 120.48(16)
C13 C12 H12 119.8
C11 C12 H12 119.8
C14 C13 C12 120.05(16)
C14 C13 H13 120.0
C12 C13 H13 120.0
C15 C14 C13 119.81(15)
C15 C14 H14 120.1
C13 C14 H14 120.1
C14 C15 C16 120.19(16)
C14 C15 H15 119.9
C16 C15 H15 119.9
C11 C16 C15 120.59(15)
C11 C16 H16 119.7
C15 C16 H16 119.7
C26 C21 C22 118.54(15)
C26 C21 C(m2 120.25(14)
C22 C21 C(m2 121.15(15)
C23 C22 C21 120.58(18)
C23 C22 H22 119.7
C21 C22 H22 119.7
C24 C23 C22 120.30(19)
C24 C23 H23 119.8
C22 C23 H23 119.8
C23 C24 C25 119.67(17)
C23 C24 H24 120.2
C25 C24 H24 120.2
C24 C25 C26 120.38(18)
C24 C25 H25 119.8
C26 C25 H25 119.8
C21 C26 C25 120.50(17)
C21 C26 H26 119.8
C25 C26 H26 119.8
C36 C31 C32 118.97(15)
C36 C31 C(m3 120.15(15)
C32 C31 C(m3 120.88(14)
C31 C32 C33 120.35(17)
C31 C32 H32 119.8
C33 C32 H32 119.8
C34 C33 C32 120.23(18)
C34 C33 H33 119.9
C32 C33 H33 119.9
C35 C34 C33 119.58(16)
C35 C34 H34 120.2
C33 C34 H34 120.2
C34 C35 C36 120.46(17)
C34 C35 H35 119.8
C36 C35 H35 119.8
C35 C36 C31 120.38(17)
C35 C36 H36 119.8
C31 C36 H36 119.8
C42 C41 C46 118.53(14)
C42 C41 C(m4 120.63(14)
C46 C41 C(m4 120.80(14)
C41 C42 C43 120.42(15)
C41 C42 H42 119.8
C43 C42 H42 119.8
C44 C43 C42 120.64(15)
C44 C43 H43 119.7
C42 C43 H43 119.7
C45 C44 C43 119.59(15)
C45 C44 H44 120.2
C43 C44 H44 120.2
C44 C45 C46 119.80(15)
C44 C45 H45 120.1
C46 C45 H45 120.1
C45 C46 C41 121.02(15)
C45 C46 H46 119.5
C41 C46 H46 119.5
O1 C1 Fe 177.03(15)
N5 C2 N6 112.04(14)
N5 C2 H2 124.0
N6 C2 H2 124.0
C4 C3 N6 106.77(15)
C4 C3 H3 126.6
N6 C3 H3 126.6
C3 C4 N5 109.57(15)
C3 C4 H4 125.2
N5 C4 H4 125.2
N6 C5 H5a 109.5
N6 C5 H5b 109.5
H5a C5 H5b 109.5
N6 C5 H5c 109.5
H5a C5 H5c 109.5
H5b C5 H5c 109.5
C2 N5 C4 105.02(13)
C2 N5 Fe 129.25(11)
C4 N5 Fe 125.46(11)
C2 N6 C3 106.61(13)
C2 N6 C5 127.22(14)
C3 N6 C5 126.17(14)
C52 C51 C56 117.6(4)
C52 C51 H51 121.2
C56 C51 H51 121.2
C53 C52 C51 119.9(5)
C53 C52 H52 120.1
C51 C52 H52 120.1
C52 C53 C54 119.5(4)
C52 C53 H53 120.2
C54 C53 H53 120.2
C53 C54 C55 120.2(4)
C53 C54 H54 119.9
C55 C54 H54 119.9
C54 C55 C56 121.7(4)
C54 C55 H55 119.1
C56 C55 H55 119.1
C55 C56 C51 121.0(4)
C55 C56 H56 119.5
C51 C56 H56 119.5
C62 C61 C66 121.1(9)
C62 C61 H61 119.5
C66 C61 H61 119.5
C61 C62 C63 121.2(7)
C61 C62 H62 119.4
C63 C62 H62 119.4
C62 C63 C64 119.5(6)
C62 C63 H63 120.2
C64 C63 H63 120.3
C65 C64 C63 115.6(6)
C65 C64 H64 122.2
C63 C64 H64 122.2
C64 C65 C66 119.8(7)
C64 C65 H65 120.1
C66 C65 H65 120.1
C65 C66 C61 122.9(9)
C65 C66 H66 118.6
C61 C66 H66 118.6

loop_
_geom_bond_atom_site_label_1
_geom_bond_atom_site_label_2
_geom_bond_distance
Fe C1 1.7600(17)
Fe N1 2.0005(13)
Fe N3 2.0016(13)
Fe N4 2.0064(14)
Fe N2 2.0129(14)
Fe N5 2.0503(14)
N1 C(a2 1.377(2)
N1 C(a1 1.3807(19)
N2 C(a3 1.3747(19)
N2 C(a4 1.3792(19)
N3 C(a6 1.3737(19)
N3 C(a5 1.3763(19)
N4 C(a7 1.375(2)
N4 C(a8 1.3783(19)
C(a1 C(m4 1.397(2)
C(a1 C(b1 1.442(2)
C(a2 C(m1 1.396(2)
C(a2 C(b2 1.446(2)
C(a3 C(m1 1.396(2)
C(a3 C(b3 1.446(2)
C(a4 C(m2 1.397(2)
C(a4 C(b4 1.448(2)
C(a5 C(m2 1.401(2)
C(a5 C(b5 1.444(2)
C(a6 C(m3 1.395(2)
C(a6 C(b6 1.445(2)
C(a7 C(m3 1.394(2)
C(a7 C(b7 1.451(2)
C(a8 C(m4 1.393(2)
C(a8 C(b8 1.449(2)
C(b1 C(b2 1.352(2)
C(b1 H(b1 0.9500
C(b2 H(b2 0.9500
C(b3 C(b4 1.356(2)
C(b3 H(b3 0.9500
C(b4 H(b4 0.9500
C(b5 C(b6 1.358(2)
C(b5 H(b5 0.9500
C(b6 H(b6 0.9500
C(b7 C(b8 1.356(2)
C(b7 H(b7 0.9500
C(b8 H(b8 0.9500
C(m1 C11 1.499(2)
C(m2 C21 1.496(2)
C(m3 C31 1.498(2)
C(m4 C41 1.501(2)
C11 C16 1.390(2)
C11 C12 1.395(2)
C12 C13 1.393(2)
C12 H12 0.9500
C13 C14 1.387(3)
C13 H13 0.9500
C14 C15 1.383(2)
C14 H14 0.9500
C15 C16 1.393(2)
C15 H15 0.9500
C16 H16 0.9500
C21 C26 1.392(2)
C21 C22 1.395(2)
C22 C23 1.392(3)
C22 H22 0.9500
C23 C24 1.379(3)
C23 H23 0.9500
C24 C25 1.382(3)
C24 H24 0.9500
C25 C26 1.392(2)
C25 H25 0.9500
C26 H26 0.9500
C31 C36 1.389(2)
C31 C32 1.390(2)
C32 C33 1.393(2)
C32 H32 0.9500
C33 C34 1.382(3)
C33 H33 0.9500
C34 C35 1.381(3)
C34 H34 0.9500
C35 C36 1.389(2)
C35 H35 0.9500
C36 H36 0.9500
C41 C42 1.389(2)
C41 C46 1.397(2)
C42 C43 1.392(2)
C42 H42 0.9500
C43 C44 1.389(2)
C43 H43 0.9500
C44 C45 1.381(2)
C44 H44 0.9500
C45 C46 1.396(2)
C45 H45 0.9500
C46 H46 0.9500
C1 O1 1.139(2)
C2 N5 1.327(2)
C2 N6 1.343(2)
C2 H2 0.9500
C3 C4 1.357(2)
C3 N6 1.371(2)
C3 H3 0.9500
C4 N5 1.378(2)
C4 H4 0.9500
C5 N6 1.462(2)
C5 H5a 0.9800
C5 H5b 0.9800
C5 H5c 0.9800
C51 C52 1.454(7)
C51 C56 1.390(6)
C51 H51 0.9500
C52 C53 1.385(7)
C52 H52 0.9500
C53 C54 1.397(6)
C53 H53 0.9500
C54 C55 1.369(6)
C54 H54 0.9500
C55 C56 1.362(5)
C55 H55 0.9500
C56 H56 0.9500
C61 C62 1.309(11)
C61 C66 1.324(13)
C61 H61 0.9500
C62 C63 1.387(9)
C62 H62 0.9500
C63 C64 1.422(9)
C63 H63 0.9500
C64 C65 1.433(10)
C64 H64 0.9500
C65 C66 1.335(12)
C65 H65 0.9500
C66 H66 0.9500
